data_7110150
loop_
_publ_author_name
'Rafael Schiwon'
'Katharina Klingan'
'Holger Dau'
'Christian Limberg'

_publ_section_title
;
 Shining light on integrity of a tetracobalt-polyoxometalate water
 oxidation catalyst by X-ray spectroscopy before and after catalysis
;
_journal_name_full Chem.Commun.
_journal_page_first 100
_journal_paper_doi 10.1039/c3cc46629a
_journal_volume 50
_journal_year 2013
_chemical_formula_moiety 'Co4 O70 P2 W18, Na10, 19(H2 0)'
_chemical_formula_sum 'Co4 H20 Na10 O108 P2 W18'
_chemical_formula_weight 5564.86
_chemical_name_systematic
; 
 ? 
;
_space_group_IT_number 2
_symmetry_cell_setting triclinic
_symmetry_Int_Tables_number 2
_symmetry_space_group_name_Hall '-P 1'
_symmetry_space_group_name_H-M 'P -1'
_atom_sites_solution_primary direct
_atom_sites_solution_secondary difmap
_audit_creation_method SHELXL-97
_cell_angle_alpha 71.135(2)
_cell_angle_beta 73.672(2)
_cell_angle_gamma 73.251(2)
_cell_formula_units_Z 1
_cell_length_a 11.4798(2)
_cell_length_b 13.2770(3)
_cell_length_c 18.2209(4)
_cell_measurement_reflns_used 93545
_cell_measurement_temperature 100(2)
_cell_measurement_theta_max 29.69
_cell_measurement_theta_min 2.10
_cell_volume 2461.78(10)
_computing_cell_refinement 'STOE X-AREA'
_computing_data_collection 'STOE X-AREA'
_computing_data_reduction 'STOE X-RED'
_computing_structure_refinement 'SHELXL-97 (Sheldrick, 1997)'
_computing_structure_solution SIR-97
_diffrn_ambient_temperature 100(2)
_diffrn_detector 'image plate (34 cm diameter)'
_diffrn_detector_area_resol_mean 6.67
_diffrn_detector_type STOE
_diffrn_measured_fraction_theta_full 0.999
_diffrn_measured_fraction_theta_max 0.999
_diffrn_measurement_details ' 540 frames, detector distance = 100 mm'
_diffrn_measurement_device '2-circle goniometer'
_diffrn_measurement_device_type 'STOE IPDS 2T'
_diffrn_measurement_method 'rotation method'
_diffrn_radiation_collimation '0.5 mm diameter, monocapillary'
_diffrn_radiation_monochromator 'plane graphite'
_diffrn_radiation_polarisn_norm 0
_diffrn_radiation_type 'Mo K\a'
_diffrn_radiation_wavelength 0.71073
_diffrn_reflns_av_R_equivalents 0.1638
_diffrn_reflns_av_unetI/netI 0.0381
_diffrn_reflns_limit_h_max 15
_diffrn_reflns_limit_h_min -15
_diffrn_reflns_limit_k_max 16
_diffrn_reflns_limit_k_min -18
_diffrn_reflns_limit_l_max 24
_diffrn_reflns_limit_l_min -24
_diffrn_reflns_number 69901
_diffrn_reflns_theta_full 29.00
_diffrn_reflns_theta_max 29.00
_diffrn_reflns_theta_min 2.10
_diffrn_source 'sealed X-ray tube, 12 x 0.4 mm long-fine focus'
_diffrn_source_current 45
_diffrn_source_power 2.25
_diffrn_source_voltage 50
_exptl_absorpt_coefficient_mu 21.786
_exptl_absorpt_correction_T_max 0.1353
_exptl_absorpt_correction_T_min 0.0376
_exptl_absorpt_correction_type numerical
_exptl_absorpt_process_details 'STOE X-RED'
_exptl_crystal_colour pink
_exptl_crystal_density_diffrn 3.754
_exptl_crystal_density_method 'not measured'
_exptl_crystal_description block
_exptl_crystal_F_000 2444
_exptl_crystal_size_max 0.200
_exptl_crystal_size_mid 0.173
_exptl_crystal_size_min 0.140
_refine_diff_density_max 6.352
_refine_diff_density_min -5.573
_refine_diff_density_rms 0.571
_refine_ls_extinction_method none
_refine_ls_goodness_of_fit_ref 0.998
_refine_ls_matrix_type full
_refine_ls_number_parameters 651
_refine_ls_number_reflns 13066
_refine_ls_number_restraints 0
_refine_ls_restrained_S_all 0.998
_refine_ls_R_factor_all 0.0602
_refine_ls_R_factor_gt 0.0477
_refine_ls_shift/su_max 0.001
_refine_ls_shift/su_mean 0.000
_refine_ls_structure_factor_coef Fsqd
_refine_ls_weighting_details 'calc w=1/[\s^2^(Fo^2^)+(0.0887P)^2^+0.0000P] where P=(Fo^2^+2Fc^2^)/3'
_refine_ls_weighting_scheme calc
_refine_ls_wR_factor_gt 0.1161
_refine_ls_wR_factor_ref 0.1211
_reflns_d_resolution_high 0.733
_reflns_d_resolution_low 9.676
_reflns_limit_h_max 15
_reflns_limit_h_min -14
_reflns_limit_k_max 18
_reflns_limit_k_min -16
_reflns_limit_l_max 24
_reflns_limit_l_min 0
_reflns_number_gt 10778
_reflns_number_total 13066
_reflns_threshold_expression >2sigma(I)
_cod_data_source_file c3cc46629a.txt
_cod_data_source_block c:rs157-2
_cod_original_cell_volume 2461.78(9)
_cod_database_code 7110150

loop_
_symmetry_equiv_pos_as_xyz
'x, y, z'
'-x, -y, -z'

loop_
_atom_site_label
_atom_site_type_symbol
_atom_site_fract_x
_atom_site_fract_y
_atom_site_fract_z
_atom_site_U_iso_or_equiv
_atom_site_adp_type
_atom_site_occupancy
_atom_site_symmetry_multiplicity
_atom_site_calc_flag
_atom_site_refinement_flags
Co1 Co 0.01659(12) 0.61467(11) 0.50351(8) 0.0130(2) Uani 1 1 d .
Co2 Co 0.22391(13) 0.39941(12) 0.54564(8) 0.0139(2) Uani 1 1 d .
O1 O 0.3817(7) 0.7692(7) 0.0988(5) 0.0217(16) Uani 1 1 d .
O2 O 0.3343(7) 0.4106(7) 0.0888(5) 0.0189(15) Uani 1 1 d .
O3 O 0.0085(7) 0.7493(7) 0.0244(5) 0.0189(15) Uani 1 1 d .
O4 O -0.3444(7) 0.5429(6) 0.2466(5) 0.0168(14) Uani 1 1 d .
O5 O -0.2920(7) 0.9385(7) 0.2618(5) 0.0190(15) Uani 1 1 d .
O6 O 0.0793(7) 0.9545(7) 0.3411(5) 0.0198(15) Uani 1 1 d .
O7 O 0.4491(7) 0.5812(6) 0.4093(4) 0.0170(14) Uani 1 1 d .
O8 O 0.3968(7) 0.2320(6) 0.3981(5) 0.0177(14) Uani 1 1 d .
O9 O -0.0226(7) 0.2094(7) 0.3160(5) 0.0191(15) Uani 1 1 d .
O10 O 0.3084(7) 0.5687(6) 0.1709(5) 0.0178(14) Uani 1 1 d .
O11 O 0.1132(7) 0.5604(6) 0.1326(4) 0.0167(14) Uani 1 1 d .
O12 O 0.1360(7) 0.7421(6) 0.1403(4) 0.0166(14) Uani 1 1 d .
O13 O 0.2047(7) 0.8325(6) 0.2263(4) 0.0166(14) Uani 1 1 d .
O14 O 0.3776(6) 0.6518(6) 0.2584(4) 0.0138(13) Uani 1 1 d .
O15 O 0.3408(6) 0.3633(6) 0.2487(4) 0.0137(13) Uani 1 1 d .
O16 O 0.1379(7) 0.3489(6) 0.2101(4) 0.0138(13) Uani 1 1 d .
O17 O -0.1313(7) 0.6272(6) 0.1544(4) 0.0135(13) Uani 1 1 d .
O18 O -0.1059(7) 0.8181(6) 0.1616(4) 0.0158(14) Uani 1 1 d .
O19 O -0.0417(7) 0.8566(6) 0.2781(4) 0.0167(14) Uani 1 1 d .
O20 O -0.2817(7) 0.7264(6) 0.2575(4) 0.0163(14) Uani 1 1 d .
O21 O -0.0968(7) 0.4393(7) 0.2629(4) 0.0168(14) Uani 1 1 d .
O22 O 0.1756(7) 0.2571(6) 0.3523(4) 0.0153(13) Uani 1 1 d .
O23 O 0.3438(7) 0.4618(6) 0.3515(4) 0.0154(13) Uiso 1 1 d .
O24 O 0.2457(7) 0.7491(6) 0.3684(5) 0.0171(14) Uani 1 1 d .
O25 O -0.2207(7) 0.7530(7) 0.3796(5) 0.0178(14) Uani 1 1 d .
O26 O -0.2508(7) 0.5411(6) 0.3726(4) 0.0166(14) Uani 1 1 d .
O27 O -0.0529(6) 0.3420(6) 0.4127(4) 0.0153(14) Uani 1 1 d .
O28 O 0.1744(7) 0.3585(6) 0.4589(4) 0.0153(13) Uani 1 1 d .
O29 O 0.2035(7) 0.5543(6) 0.4654(4) 0.0153(14) Uani 1 1 d .
O30 O 0.0052(7) 0.7616(6) 0.4261(4) 0.0155(14) Uani 1 1 d .
O31 O -0.0208(6) 0.5532(6) 0.4161(4) 0.0145(13) Uani 1 1 d .
O32 O 0.1389(7) 0.6484(6) 0.3120(4) 0.0160(14) Uani 1 1 d .
O33 O -0.0497(7) 0.6374(6) 0.2745(4) 0.0157(14) Uani 1 1 d .
O34 O 0.1144(7) 0.4695(7) 0.3059(4) 0.0170(14) Uani 1 1 d .
O35 O 0.4197(6) 0.3512(7) 0.5170(4) 0.0168(14) Uani 1 1 d .
P1 P 0.0441(2) 0.5767(2) 0.32838(15) 0.0127(4) Uani 1 1 d .
W1 W 0.27894(4) 0.71395(3) 0.18088(2) 0.01418(9) Uani 1 1 d .
W2 W 0.24268(4) 0.44769(3) 0.17213(2) 0.01350(8) Uani 1 1 d .
W3 W -0.00083(4) 0.69963(3) 0.12426(2) 0.01417(9) Uani 1 1 d .
W4 W -0.22199(3) 0.57250(3) 0.26672(2) 0.01285(8) Uani 1 1 d .
W5 W -0.18875(4) 0.81382(3) 0.27591(2) 0.01339(8) Uani 1 1 d .
W6 W 0.08902(4) 0.82589(3) 0.33248(2) 0.01320(8) Uani 1 1 d .
W7 W 0.31704(3) 0.59834(3) 0.37522(2) 0.01261(8) Uani 1 1 d .
W8 W 0.27912(3) 0.33614(3) 0.36635(2) 0.01269(8) Uani 1 1 d .
W9 W 0.01798(4) 0.32432(3) 0.31625(2) 0.01265(8) Uani 1 1 d .
Na1 Na 0.4980(4) 0.5222(4) 0.7758(3) 0.0197(8) Uani 1 1 d .
Na2 Na -0.0531(5) 0.1906(4) 0.1121(3) 0.0291(11) Uani 1 1 d .
Na31 Na 0.3203(6) 0.8645(5) 0.7543(4) 0.0219(13) Uiso 0.70 1 d P
Na32 Na 0.4840(10) 0.9861(8) 0.3175(6) 0.026(2) Uiso 0.50 1 d P
Na41 Na 0.3642(8) 0.6479(7) 0.5962(5) 0.0196(17) Uani 0.50 1 d P
Na42 Na 0.182(2) 0.072(2) 0.5164(14) 0.046(5) Uiso 0.30 1 d P
Na51 Na 0.2781(10) 0.2949(10) 0.9612(6) 0.030(2) Uani 0.50 1 d P
Na52 Na 0.4001(10) 0.9497(9) 0.0071(6) 0.029(2) Uani 0.50 1 d P
O40 O 0.2410(11) 0.8258(8) 0.4975(6) 0.036(2) Uani 1 1 d .
O41 O 0.1378(10) 0.2220(8) 0.1122(6) 0.033(2) Uani 1 1 d .
O42 O -0.1163(8) 0.1002(7) 0.2488(5) 0.0231(17) Uani 1 1 d .
O43 O 0.2110(9) 0.0029(8) 0.9560(5) 0.0282(18) Uani 1 1 d .
O44 O 0.2533(10) 0.8211(9) 0.8947(6) 0.035(2) Uani 1 1 d .
O45 O 0.4022(10) 0.6347(9) 0.9817(6) 0.038(2) Uani 1 1 d .
O46 O 0.1361(10) 0.6258(9) 0.8647(6) 0.036(2) Uani 1 1 d .
O47 O 0.3711(10) 0.4958(8) 0.9057(6) 0.034(2) Uani 1 1 d .
O48 O 0.4847(11) 0.1590(8) 0.2244(6) 0.038(2) Uani 1 1 d .
O49 O 0.0479(10) 0.0007(9) 0.1041(6) 0.035(2) Uani 1 1 d .
O50 O -0.0647(11) 0.0643(10) 0.4322(7) 0.048(3) Uani 1 1 d .
O51 O 0.4821(10) 0.8451(9) 0.2524(10) 0.059(4) Uani 1 1 d .
O52 O 0.4741(12) 0.8737(11) 0.4435(11) 0.062(4) Uani 1 1 d .
O53 O 0.4688(18) 0.1486(11) 0.0775(8) 0.064(4) Uani 1 1 d .
O54 O 0.4340(13) 0.1048(11) 0.9218(8) 0.056(3) Uani 1 1 d .
O55 O 0.3991(14) 0.9337(13) 0.6188(12) 0.075(5) Uani 1 1 d .
O56 O 0.2718(11) 0.0490(10) 0.3367(12) 0.069(5) Uani 1 1 d .
O57 O 0.3497(9) 0.6888(7) 0.7375(7) 0.033(2) Uani 1 1 d .
O581 O 0.301(2) 0.0180(18) 0.1262(13) 0.062(5) Uiso 0.70 1 d P
O582 O 0.057(3) 0.481(2) 0.0145(14) 0.023(6) Uani 0.30 1 d P

loop_
_atom_site_aniso_label
_atom_site_aniso_U_11
_atom_site_aniso_U_22
_atom_site_aniso_U_33
_atom_site_aniso_U_23
_atom_site_aniso_U_13
_atom_site_aniso_U_12
Co1 0.0090(6) 0.0168(6) 0.0133(6) -0.0052(5) 0.0006(5) -0.0040(5)
Co2 0.0100(6) 0.0178(6) 0.0144(6) -0.0056(5) -0.0004(5) -0.0044(5)
O1 0.014(3) 0.028(4) 0.022(4) -0.008(3) 0.002(3) -0.006(3)
O2 0.011(3) 0.025(4) 0.021(4) -0.009(3) -0.001(3) -0.004(3)
O3 0.016(3) 0.022(4) 0.018(3) -0.003(3) -0.004(3) -0.005(3)
O4 0.011(3) 0.018(3) 0.021(4) -0.007(3) -0.001(3) -0.003(3)
O5 0.013(3) 0.020(4) 0.025(4) -0.007(3) -0.006(3) -0.002(3)
O6 0.018(4) 0.019(4) 0.021(4) -0.004(3) -0.004(3) -0.005(3)
O7 0.012(3) 0.023(4) 0.018(3) -0.005(3) -0.003(3) -0.005(3)
O8 0.015(3) 0.014(3) 0.018(3) 0.001(3) 0.001(3) -0.005(3)
O9 0.015(3) 0.023(4) 0.020(4) -0.009(3) -0.003(3) -0.001(3)
O10 0.013(3) 0.018(4) 0.022(4) -0.009(3) 0.001(3) -0.003(3)
O11 0.013(3) 0.021(4) 0.017(3) -0.007(3) -0.003(3) -0.003(3)
O12 0.016(3) 0.019(4) 0.017(3) -0.005(3) -0.003(3) -0.006(3)
O13 0.013(3) 0.019(4) 0.017(3) -0.003(3) 0.001(3) -0.008(3)
O14 0.008(3) 0.020(3) 0.014(3) -0.006(3) 0.001(2) -0.004(3)
O15 0.008(3) 0.016(3) 0.018(3) -0.008(3) 0.001(3) -0.004(2)
O16 0.012(3) 0.020(3) 0.010(3) -0.007(3) 0.001(2) -0.005(3)
O17 0.012(3) 0.016(3) 0.011(3) -0.005(2) 0.001(2) -0.004(3)
O18 0.012(3) 0.020(4) 0.014(3) -0.006(3) 0.001(3) -0.004(3)
O19 0.017(3) 0.019(4) 0.014(3) -0.005(3) -0.002(3) -0.003(3)
O20 0.015(3) 0.017(3) 0.018(3) -0.006(3) -0.002(3) -0.004(3)
O21 0.007(3) 0.027(4) 0.017(3) -0.007(3) -0.002(3) -0.004(3)
O22 0.011(3) 0.016(3) 0.017(3) -0.006(3) -0.002(3) 0.000(3)
O24 0.014(3) 0.017(3) 0.020(4) -0.005(3) -0.005(3) -0.001(3)
O25 0.011(3) 0.023(4) 0.020(4) -0.008(3) -0.001(3) -0.005(3)
O26 0.016(3) 0.019(4) 0.018(3) -0.006(3) -0.001(3) -0.008(3)
O27 0.007(3) 0.025(4) 0.014(3) -0.009(3) 0.002(2) -0.003(3)
O28 0.010(3) 0.020(3) 0.016(3) -0.008(3) 0.003(3) -0.004(3)
O29 0.009(3) 0.019(3) 0.016(3) -0.008(3) -0.001(3) 0.001(3)
O30 0.010(3) 0.018(3) 0.017(3) -0.006(3) 0.001(3) -0.003(3)
O31 0.006(3) 0.021(4) 0.014(3) -0.007(3) 0.006(2) -0.004(3)
O32 0.009(3) 0.018(3) 0.019(3) -0.003(3) -0.002(3) -0.003(3)
O33 0.014(3) 0.020(4) 0.013(3) -0.003(3) -0.003(3) -0.004(3)
O34 0.011(3) 0.026(4) 0.018(3) -0.012(3) 0.001(3) -0.006(3)
O35 0.006(3) 0.025(4) 0.017(3) -0.005(3) 0.000(3) -0.004(3)
P1 0.0095(10) 0.0153(11) 0.0133(11) -0.0051(9) -0.0009(9) -0.0025(9)
W1 0.00998(17) 0.01802(19) 0.01394(17) -0.00471(14) 0.00137(13) -0.00533(13)
W2 0.00911(16) 0.01752(18) 0.01341(17) -0.00585(14) 0.00101(13) -0.00347(13)
W3 0.01036(17) 0.01807(19) 0.01303(17) -0.00402(14) -0.00031(13) -0.00367(13)
W4 0.00863(16) 0.01623(18) 0.01411(17) -0.00552(13) -0.00023(13) -0.00365(13)
W5 0.00932(16) 0.01525(18) 0.01525(17) -0.00484(13) -0.00046(13) -0.00327(13)
W6 0.00973(16) 0.01482(18) 0.01505(17) -0.00473(13) -0.00039(13) -0.00388(13)
W7 0.00804(16) 0.01616(18) 0.01376(17) -0.00510(13) 0.00036(13) -0.00407(13)
W8 0.00831(16) 0.01614(18) 0.01360(17) -0.00541(13) 0.00023(13) -0.00339(13)
W9 0.00908(16) 0.01572(18) 0.01369(17) -0.00570(13) -0.00005(13) -0.00367(13)
Na1 0.016(2) 0.024(2) 0.020(2) -0.0075(17) -0.0025(16) -0.0041(16)
Na2 0.034(3) 0.026(2) 0.026(2) -0.0081(19) -0.005(2) -0.005(2)
Na41 0.014(4) 0.018(4) 0.021(4) -0.004(3) 0.004(3) -0.005(3)
Na51 0.023(5) 0.046(6) 0.020(4) -0.004(4) -0.012(4) -0.006(4)
Na52 0.023(5) 0.032(5) 0.031(5) -0.011(4) 0.000(4) -0.004(4)
O40 0.051(6) 0.029(5) 0.032(5) -0.011(4) -0.012(5) -0.010(4)
O41 0.038(5) 0.032(5) 0.031(5) -0.010(4) -0.003(4) -0.014(4)
O42 0.029(4) 0.016(4) 0.028(4) -0.002(3) -0.009(3) -0.011(3)
O43 0.025(4) 0.029(5) 0.027(4) -0.009(4) 0.000(3) -0.003(3)
O44 0.032(5) 0.039(5) 0.032(5) -0.011(4) 0.004(4) -0.012(4)
O45 0.037(5) 0.040(6) 0.036(5) -0.011(4) -0.004(4) -0.010(4)
O46 0.040(6) 0.038(5) 0.033(5) -0.019(4) -0.011(4) 0.001(4)
O47 0.044(6) 0.036(5) 0.027(5) -0.013(4) -0.007(4) -0.012(4)
O48 0.047(6) 0.027(5) 0.038(5) -0.007(4) -0.009(5) -0.006(4)
O49 0.041(6) 0.037(5) 0.024(4) -0.012(4) 0.010(4) -0.015(4)
O50 0.040(6) 0.038(6) 0.048(6) -0.014(5) 0.015(5) -0.002(5)
O51 0.019(5) 0.030(5) 0.112(12) 0.015(6) -0.024(6) -0.007(4)
O52 0.038(6) 0.036(6) 0.109(12) -0.008(7) -0.032(7) 0.000(5)
O53 0.106(13) 0.043(7) 0.048(7) -0.010(6) -0.026(8) -0.015(8)
O54 0.058(8) 0.050(7) 0.060(8) -0.016(6) -0.031(7) 0.008(6)
O55 0.044(8) 0.066(10) 0.115(14) -0.059(10) 0.016(8) -0.006(7)
O56 0.029(6) 0.025(6) 0.152(16) -0.020(7) -0.022(8) -0.005(4)
O57 0.028(5) 0.016(4) 0.055(6) -0.014(4) -0.005(4) -0.003(3)
O582 0.037(16) 0.032(15) 0.009(10) 0.003(10) -0.009(10) -0.024(13)

loop_
_atom_type_symbol
_atom_type_description
_atom_type_scat_dispersion_real
_atom_type_scat_dispersion_imag
_atom_type_scat_source
Co Co 0.3494 0.9721 'International Tables Vol C Tables 4.2.6.8 and 6.1.1.4'
Na Na 0.0362 0.0249 'International Tables Vol C Tables 4.2.6.8 and 6.1.1.4'
O O 0.0106 0.0060 'International Tables Vol C Tables 4.2.6.8 and 6.1.1.4'
P P 0.1023 0.0942 'International Tables Vol C Tables 4.2.6.8 and 6.1.1.4'
W W -0.8490 6.8722 'International Tables Vol C Tables 4.2.6.8 and 6.1.1.4'

loop_
_exptl_crystal_face_index_h
_exptl_crystal_face_index_k
_exptl_crystal_face_index_l
_exptl_crystal_face_perp_dist
8 -5 -1 0.0680
-7 4 -1 0.0570
-1 0 -5 0.0930
-1 1 7 0.1080
-3 -5 -4 0.0910
3 5 4 0.0760
1 2 -7 0.0840
-1 -2 8 0.1120
1 0 5 0.1050
0 -7 -4 0.0990
3 -4 3 0.1010
-4 5 -2 0.0740
7 1 3 0.0760
4 3 3 0.0710

loop_
_geom_angle_atom_site_label_1
_geom_angle_atom_site_label_2
_geom_angle_atom_site_label_3
_geom_angle
_geom_angle_site_symmetry_1
_geom_angle_site_symmetry_3
O27 Co1 O30 95.7(3) 2_566 .
O27 Co1 O29 90.8(3) 2_566 .
O30 Co1 O29 97.3(3) . .
O27 Co1 O28 97.6(3) 2_566 2_566
O30 Co1 O28 91.6(3) . 2_566
O29 Co1 O28 167.1(3) . 2_566
O27 Co1 O31 175.5(3) 2_566 .
O30 Co1 O31 88.7(3) . .
O29 Co1 O31 88.1(3) . .
O28 Co1 O31 82.9(3) 2_566 .
O27 Co1 O31 89.0(3) 2_566 2_566
O30 Co1 O31 175.1(3) . 2_566
O29 Co1 O31 84.0(3) . 2_566
O28 Co1 O31 86.3(3) 2_566 2_566
O31 Co1 O31 86.6(3) . 2_566
O26 Co2 O25 94.1(3) 2_566 2_566
O26 Co2 O28 171.4(3) 2_566 .
O25 Co2 O28 91.3(3) 2_566 .
O26 Co2 O29 91.4(3) 2_566 .
O25 Co2 O29 171.7(3) 2_566 .
O28 Co2 O29 82.5(3) . .
O26 Co2 O35 85.7(3) 2_566 .
O25 Co2 O35 88.4(3) 2_566 .
O28 Co2 O35 101.1(3) . .
O29 Co2 O35 98.3(3) . .
O26 Co2 O31 91.2(3) 2_566 2_566
O25 Co2 O31 89.6(3) 2_566 2_566
O28 Co2 O31 82.2(3) . 2_566
O29 Co2 O31 84.1(3) . 2_566
O35 Co2 O31 176.1(3) . 2_566
W1 O1 Na52 138.3(5) . .
W3 O3 Na2 171.4(5) . 2_565
W4 O4 Na1 172.3(5) . 2_566
W5 O5 Na32 130.0(5) . 1_455
W5 O5 Na31 144.9(4) . 2_576
Na32 O5 Na31 79.5(4) 1_455 2_576
W1 O10 W2 149.3(4) . .
W1 O10 Na1 102.0(3) . 2_666
W2 O10 Na1 104.1(3) . 2_666
W2 O11 W3 154.6(4) . .
W1 O12 W3 153.1(4) . .
W1 O13 W6 125.6(4) . .
W1 O14 W7 126.6(4) . .
W1 O14 Na1 102.6(3) . 2_666
W7 O14 Na1 101.2(3) . 2_666
W2 O15 W8 124.7(4) . .
W2 O15 Na1 102.8(3) . 2_666
W8 O15 Na1 101.2(3) . 2_666
W2 O16 W9 126.3(4) . .
W3 O17 W4 125.6(4) . .
W3 O17 Na51 110.7(4) . 2_566
W4 O17 Na51 115.4(4) . 2_566
W3 O18 W5 125.8(4) . .
W6 O19 W5 145.6(4) . .
W4 O20 W5 122.9(4) . .
W9 O21 W4 146.3(4) . .
W8 O22 W9 124.5(4) . .
W7 O23 W8 147.2(4) . .
W7 O23 Na1 103.9(3) . 2_666
W8 O23 Na1 106.3(3) . 2_666
W7 O24 W6 123.4(4) . .
W5 O25 Co2 137.8(4) . 2_566
W4 O26 Co2 137.0(4) . 2_566
W4 O26 Na41 96.1(3) . 2_566
Co2 O26 Na41 126.8(4) 2_566 2_566
W9 O27 Co1 139.6(4) . 2_566
W8 O28 Co1 132.9(4) . 2_566
W8 O28 Co2 124.9(4) . .
Co1 O28 Co2 100.9(3) 2_566 .
W7 O29 Co1 133.1(4) . .
W7 O29 Co2 125.6(4) . .
Co1 O29 Co2 99.7(3) . .
W6 O30 Co1 138.7(4) . .
W6 O30 Na42 107.2(6) . 2_566
Co1 O30 Na42 113.7(6) . 2_566
P1 O31 Co1 124.0(4) . .
P1 O31 Co2 122.1(4) . 2_566
Co1 O31 Co2 93.6(3) . 2_566
P1 O31 Co1 123.5(4) . 2_566
Co1 O31 Co1 93.4(3) . 2_566
Co2 O31 Co1 91.7(3) 2_566 2_566
P1 O32 W6 125.3(4) . .
P1 O32 W7 125.4(4) . .
W6 O32 W7 89.8(3) . .
P1 O32 W1 126.4(4) . .
W6 O32 W1 89.7(2) . .
W7 O32 W1 88.6(2) . .
P1 O33 W4 126.3(4) . .
P1 O33 W5 125.8(4) . .
W4 O33 W5 88.7(2) . .
P1 O34 W9 124.6(4) . .
P1 O34 W8 125.3(4) . .
W9 O34 W8 89.9(3) . .
P1 O34 W2 127.5(4) . .
W9 O34 W2 89.3(2) . .
W8 O34 W2 88.5(2) . .
Co2 O35 Na41 148.6(4) . 2_666
O31 P1 O33 111.4(4) . .
O31 P1 O34 110.5(4) . .
O33 P1 O34 108.2(4) . .
O31 P1 O32 110.0(4) . .
O33 P1 O32 108.2(4) . .
O34 P1 O32 108.5(4) . .
O1 W1 O12 102.3(4) . .
O1 W1 O13 101.8(4) . .
O12 W1 O13 89.0(3) . .
O1 W1 O14 102.4(4) . .
O12 W1 O14 155.1(3) . .
O13 W1 O14 89.3(3) . .
O1 W1 O10 101.2(4) . .
O12 W1 O10 85.9(3) . .
O13 W1 O10 157.0(3) . .
O14 W1 O10 86.0(3) . .
O1 W1 O32 171.2(3) . .
O12 W1 O32 83.8(3) . .
O13 W1 O32 71.6(3) . .
O14 W1 O32 72.2(3) . .
O10 W1 O32 85.5(3) . .
O1 W1 Na1 90.9(3) . 2_666
O12 W1 Na1 130.9(2) . 2_666
O13 W1 Na1 134.5(2) . 2_666
O14 W1 Na1 45.2(2) . 2_666
O10 W1 Na1 45.1(2) . 2_666
O32 W1 Na1 89.81(18) . 2_666
O2 W2 O16 101.6(3) . .
O2 W2 O11 103.1(3) . .
O16 W2 O11 90.6(3) . .
O2 W2 O15 101.0(3) . .
O16 W2 O15 90.8(3) . .
O11 W2 O15 155.0(3) . .
O2 W2 O10 102.0(3) . .
O16 W2 O10 156.4(3) . .
O11 W2 O10 83.7(3) . .
O15 W2 O10 85.1(3) . .
O2 W2 O34 170.7(3) . .
O16 W2 O34 72.1(3) . .
O11 W2 O34 84.0(3) . .
O15 W2 O34 72.7(3) . .
O10 W2 O34 84.5(3) . .
O2 W2 Na1 91.4(3) . 2_666
O16 W2 Na1 136.2(2) . 2_666
O11 W2 Na1 127.1(2) . 2_666
O15 W2 Na1 45.5(2) . 2_666
O10 W2 Na1 43.4(2) . 2_666
O34 W2 Na1 88.89(18) . 2_666
O3 W3 O17 101.6(3) . .
O3 W3 O18 101.8(4) . .
O17 W3 O18 91.3(3) . .
O3 W3 O11 102.4(4) . .
O17 W3 O11 88.4(3) . .
O18 W3 O11 155.3(3) . .
O3 W3 O12 103.0(3) . .
O17 W3 O12 155.2(3) . .
O18 W3 O12 87.1(3) . .
O11 W3 O12 82.9(3) . .
O4 W4 O26 105.0(3) . .
O4 W4 O20 100.6(3) . .
O26 W4 O20 92.0(3) . .
O4 W4 O21 101.2(3) . .
O26 W4 O21 93.1(3) . .
O20 W4 O21 155.5(3) . .
O4 W4 O17 98.9(3) . .
O26 W4 O17 156.1(3) . .
O20 W4 O17 82.1(3) . .
O21 W4 O17 83.7(3) . .
O4 W4 O33 170.5(3) . .
O26 W4 O33 83.2(3) . .
O20 W4 O33 73.8(3) . .
O21 W4 O33 83.0(3) . .
O17 W4 O33 73.0(3) . .
O4 W4 Na41 60.2(3) . 2_566
O26 W4 Na41 54.5(3) . 2_566
O20 W4 Na41 127.5(3) . 2_566
O21 W4 Na41 73.9(3) . 2_566
O17 W4 Na41 144.4(3) . 2_566
O33 W4 Na41 129.3(2) . 2_566
O5 W5 O25 105.4(4) . .
O5 W5 O20 99.9(3) . .
O25 W5 O20 91.5(3) . .
O5 W5 O19 100.7(3) . .
O25 W5 O19 93.7(3) . .
O20 W5 O19 156.6(3) . .
O5 W5 O18 99.2(3) . .
O25 W5 O18 155.3(3) . .
O20 W5 O18 81.3(3) . .
O19 W5 O18 84.5(3) . .
O5 W5 O33 170.1(3) . .
O25 W5 O33 82.6(3) . .
O20 W5 O33 73.6(3) . .
O19 W5 O33 84.5(3) . .
O18 W5 O33 72.7(3) . .
O6 W6 O30 103.6(4) . .
O6 W6 O19 100.6(4) . .
O30 W6 O19 94.9(3) . .
O6 W6 O24 99.3(4) . .
O30 W6 O24 89.4(3) . .
O19 W6 O24 158.0(3) . .
O6 W6 O13 99.9(3) . .
O30 W6 O13 155.8(3) . .
O19 W6 O13 86.4(3) . .
O24 W6 O13 81.1(3) . .
O6 W6 O32 170.3(3) . .
O30 W6 O32 83.0(3) . .
O19 W6 O32 85.7(3) . .
O24 W6 O32 73.4(3) . .
O13 W6 O32 73.0(3) . .
O7 W7 O29 103.9(3) . .
O7 W7 O24 101.1(3) . .
O29 W7 O24 92.7(3) . .
O7 W7 O23 101.6(3) . .
O29 W7 O23 90.0(3) . .
O24 W7 O23 155.8(3) . .
O7 W7 O14 100.9(3) . .
O29 W7 O14 155.2(3) . .
O24 W7 O14 83.8(3) . .
O23 W7 O14 83.6(3) . .
O7 W7 O32 171.1(3) . .
O29 W7 O32 83.2(3) . .
O24 W7 O32 72.9(3) . .
O23 W7 O32 83.6(3) . .
O14 W7 O32 72.2(3) . .
O7 W7 Na1 88.9(3) . 2_666
O29 W7 Na1 134.0(2) . 2_666
O24 W7 Na1 128.4(2) . 2_666
O23 W7 Na1 44.0(2) . 2_666
O14 W7 Na1 44.7(2) . 2_666
O32 W7 Na1 89.90(19) . 2_666
O8 W8 O28 103.3(4) . .
O8 W8 O22 100.8(3) . .
O28 W8 O22 92.1(3) . .
O8 W8 O23 101.5(3) . .
O28 W8 O23 90.7(3) . .
O22 W8 O23 156.3(3) . .
O8 W8 O15 100.0(3) . .
O28 W8 O15 156.7(3) . .
O22 W8 O15 84.7(3) . .
O23 W8 O15 83.6(3) . .
O8 W8 O34 171.0(3) . .
O28 W8 O34 83.5(3) . .
O22 W8 O34 72.8(3) . .
O23 W8 O34 84.1(3) . .
O15 W8 O34 73.4(3) . .
O8 W8 Na1 89.9(3) . 2_666
O28 W8 Na1 133.0(2) . 2_666
O22 W8 Na1 129.9(2) . 2_666
O23 W8 Na1 42.4(2) . 2_666
O15 W8 Na1 45.3(2) . 2_666
O34 W8 Na1 89.61(19) . 2_666
O9 W9 O27 104.3(4) . .
O9 W9 O21 102.9(4) . .
O27 W9 O21 96.1(3) . .
O9 W9 O22 99.7(3) . .
O27 W9 O22 88.5(3) . .
O21 W9 O22 154.9(3) . .
O9 W9 O16 99.5(3) . .
O27 W9 O16 155.2(3) . .
O21 W9 O16 85.1(3) . .
O22 W9 O16 80.7(3) . .
O9 W9 O34 169.1(3) . .
O27 W9 O34 83.2(3) . .
O21 W9 O34 83.9(3) . .
O22 W9 O34 72.2(3) . .
O16 W9 O34 72.3(3) . .
O4 Na1 O47 81.5(3) 2_566 .
O4 Na1 O57 78.6(3) 2_566 .
O47 Na1 O57 87.8(4) . .
O4 Na1 O10 133.7(3) 2_566 2_666
O47 Na1 O10 91.8(4) . 2_666
O57 Na1 O10 147.3(4) . 2_666
O4 Na1 O23 104.1(3) 2_566 2_666
O47 Na1 O23 172.1(4) . 2_666
O57 Na1 O23 98.6(3) . 2_666
O10 Na1 O23 80.3(3) 2_666 2_666
O4 Na1 O14 78.5(3) 2_566 2_666
O47 Na1 O14 113.8(4) . 2_666
O57 Na1 O14 145.5(4) . 2_666
O10 Na1 O14 62.5(3) 2_666 2_666
O23 Na1 O14 62.8(3) 2_666 2_666
O4 Na1 O15 159.8(3) 2_566 2_666
O47 Na1 O15 113.8(3) . 2_666
O57 Na1 O15 88.7(3) . 2_666
O10 Na1 O15 61.8(3) 2_666 2_666
O23 Na1 O15 62.1(3) 2_666 2_666
O14 Na1 O15 105.0(3) 2_666 2_666
O4 Na1 W1 101.8(2) 2_566 2_666
O47 Na1 W1 95.7(3) . 2_666
O57 Na1 W1 176.5(3) . 2_666
O10 Na1 W1 32.94(19) 2_666 2_666
O23 Na1 W1 77.9(2) 2_666 2_666
O14 Na1 W1 32.26(18) 2_666 2_666
O15 Na1 W1 90.0(2) 2_666 2_666
O4 Na1 W7 82.0(2) 2_566 2_666
O47 Na1 W7 146.7(3) . 2_666
O57 Na1 W7 116.9(3) . 2_666
O10 Na1 W7 79.2(2) 2_666 2_666
O23 Na1 W7 32.14(18) 2_666 2_666
O14 Na1 W7 34.08(17) 2_666 2_666
O15 Na1 W7 90.1(2) 2_666 2_666
W1 Na1 W7 59.93(8) 2_666 2_666
O4 Na1 W2 166.2(3) 2_566 2_666
O47 Na1 W2 96.2(3) . 2_666
O57 Na1 W2 115.1(3) . 2_666
O10 Na1 W2 32.51(19) 2_666 2_666
O23 Na1 W2 77.0(2) 2_666 2_666
O14 Na1 W2 90.1(2) 2_666 2_666
O15 Na1 W2 31.72(17) 2_666 2_666
W1 Na1 W2 64.68(8) 2_666 2_666
W7 Na1 W2 92.98(11) 2_666 2_666
O4 Na1 W8 128.4(2) 2_566 2_666
O47 Na1 W8 146.5(3) . 2_666
O57 Na1 W8 84.8(3) . 2_666
O10 Na1 W8 77.7(2) 2_666 2_666
O23 Na1 W8 31.29(18) 2_666 2_666
O14 Na1 W8 89.6(2) 2_666 2_666
O15 Na1 W8 33.52(17) 2_666 2_666
W1 Na1 W8 92.36(11) 2_666 2_666
W7 Na1 W8 62.99(8) 2_666 2_666
W2 Na1 W8 58.44(7) 2_666 2_666
O4 Na1 Na41 57.8(3) 2_566 .
O47 Na1 Na41 122.1(3) . .
O57 Na1 Na41 48.0(3) . .
O10 Na1 Na41 146.1(3) 2_666 .
O23 Na1 Na41 65.8(2) 2_666 .
O14 Na1 Na41 97.7(3) 2_666 .
O15 Na1 Na41 102.0(3) 2_666 .
W1 Na1 Na41 129.29(19) 2_666 .
W7 Na1 Na41 70.85(16) 2_666 .
W2 Na1 Na41 132.53(19) 2_666 .
W8 Na1 Na41 74.78(16) 2_666 .
O3 Na2 O41 88.4(4) 2_565 .
O3 Na2 O44 88.6(4) 2_565 2_566
O41 Na2 O44 173.9(4) . 2_566
O3 Na2 O42 167.9(4) 2_565 .
O41 Na2 O42 100.9(4) . .
O44 Na2 O42 82.8(4) 2_566 .
O3 Na2 O46 95.8(4) 2_565 2_566
O41 Na2 O46 83.3(4) . 2_566
O44 Na2 O46 91.6(4) 2_566 2_566
O42 Na2 O46 93.0(4) . 2_566
O3 Na2 O49 90.1(3) 2_565 .
O41 Na2 O49 90.7(4) . .
O44 Na2 O49 94.6(4) 2_566 .
O42 Na2 O49 82.1(3) . .
O46 Na2 O49 171.6(4) 2_566 .
O3 Na2 Na31 132.0(3) 2_565 2_566
O41 Na2 Na31 138.4(3) . 2_566
O44 Na2 Na31 43.8(3) 2_566 2_566
O42 Na2 Na31 41.0(3) . 2_566
O46 Na2 Na31 83.1(3) 2_566 2_566
O49 Na2 Na31 97.5(3) . 2_566
O42 Na31 O48 170.3(5) 2_566 2_666
O42 Na31 O55 98.9(5) 2_566 .
O48 Na31 O55 87.9(6) 2_666 .
O42 Na31 O57 90.6(4) 2_566 .
O48 Na31 O57 96.2(4) 2_666 .
O55 Na31 O57 91.5(5) . .
O42 Na31 O44 85.8(4) 2_566 .
O48 Na31 O44 86.4(4) 2_666 .
O55 Na31 O44 169.3(6) . .
O57 Na31 O44 98.2(4) . .
O42 Na31 O5 86.9(4) 2_566 2_576
O48 Na31 O5 88.0(4) 2_666 2_576
O55 Na31 O5 76.0(4) . 2_576
O57 Na31 O5 166.7(5) . 2_576
O44 Na31 O5 94.7(4) . 2_576
O42 Na31 Na32 131.2(4) 2_566 2_676
O48 Na31 Na32 48.6(3) 2_666 2_676
O55 Na31 Na32 54.2(5) . 2_676
O57 Na31 Na32 125.3(4) . 2_676
O44 Na31 Na32 115.7(4) . 2_676
O5 Na31 Na32 50.1(3) 2_576 2_676
O42 Na31 Na2 43.9(3) 2_566 2_566
O48 Na31 Na2 129.6(4) 2_666 2_566
O55 Na31 Na2 142.5(5) . 2_566
O57 Na31 Na2 85.4(3) . 2_566
O44 Na31 Na2 43.9(3) . 2_566
O5 Na31 Na2 101.7(3) 2_576 2_566
Na32 Na31 Na2 148.3(3) 2_676 2_566
O52 Na32 O56 93.0(7) . 1_565
O52 Na32 O48 152.4(7) . 1_565
O56 Na32 O48 83.1(6) 1_565 1_565
O52 Na32 O5 100.8(5) . 1_655
O56 Na32 O5 165.6(7) 1_565 1_655
O48 Na32 O5 86.5(5) 1_565 1_655
O52 Na32 O51 96.5(6) . .
O56 Na32 O51 93.3(6) 1_565 .
O48 Na32 O51 111.0(6) 1_565 .
O5 Na32 O51 81.2(4) 1_655 .
O52 Na32 O55 76.7(6) . 2_676
O56 Na32 O55 116.0(6) 1_565 2_676
O48 Na32 O55 80.5(6) 1_565 2_676
O5 Na32 O55 71.7(4) 1_655 2_676
O51 Na32 O55 150.0(6) . 2_676
O52 Na32 Na31 120.4(5) . 2_676
O56 Na32 Na31 124.8(5) 1_565 2_676
O48 Na32 Na31 46.5(4) 1_565 2_676
O5 Na32 Na31 50.4(3) 1_655 2_676
O51 Na32 Na31 121.4(5) . 2_676
O55 Na32 Na31 47.0(5) 2_676 2_676
O35 Na41 O57 120.2(4) 2_666 .
O35 Na41 O40 90.8(4) 2_666 .
O57 Na41 O40 111.2(4) . .
O35 Na41 O26 114.6(4) 2_666 2_566
O57 Na41 O26 109.4(4) . 2_566
O40 Na41 O26 108.9(4) . 2_566
O35 Na41 W4 132.1(3) 2_666 2_566
O57 Na41 W4 80.2(3) . 2_566
O40 Na41 W4 123.9(4) . 2_566
O26 Na41 W4 29.33(17) 2_566 2_566
O35 Na41 Na1 99.3(3) 2_666 .
O57 Na41 Na1 40.5(2) . .
O40 Na41 Na1 150.8(4) . .
O26 Na41 Na1 91.8(3) 2_566 .
W4 Na41 Na1 67.36(17) 2_566 .
O50 Na42 O30 96.4(9) 2_556 2_566
O41 Na51 O17 111.4(4) 1_556 2_566
O41 Na51 O54 105.1(5) 1_556 .
O17 Na51 O54 101.6(5) 2_566 .
O41 Na51 O47 124.7(5) 1_556 .
O17 Na51 O47 91.4(4) 2_566 .
O54 Na51 O47 119.1(5) . .
O41 Na51 Na52 96.0(4) 1_556 2_666
O17 Na51 Na52 133.8(4) 2_566 2_666
O54 Na51 Na52 33.4(3) . 2_666
O47 Na51 Na52 103.1(4) . 2_666
O54 Na52 O53 91.8(6) 1_564 2_665
O54 Na52 O54 102.8(6) 1_564 2_666
O53 Na52 O54 86.6(6) 2_665 2_666
O54 Na52 O43 82.3(6) 1_564 1_564
O53 Na52 O43 100.8(6) 2_665 1_564
O54 Na52 O43 170.9(6) 2_666 1_564
O54 Na52 O1 175.0(7) 1_564 .
O53 Na52 O1 84.3(5) 2_665 .
O54 Na52 O1 73.9(5) 2_666 .
O43 Na52 O1 101.5(5) 1_564 .
O54 Na52 O581 98.4(8) 1_564 1_565
O53 Na52 O581 162.3(8) 2_665 1_565
O54 Na52 O581 77.0(7) 2_666 1_565
O43 Na52 O581 94.9(7) 1_564 1_565
O1 Na52 O581 84.7(6) . 1_565
O54 Na52 Na52 54.6(5) 1_564 2_675
O53 Na52 Na52 88.6(6) 2_665 2_675
O54 Na52 Na52 48.2(5) 2_666 2_675
O43 Na52 Na52 136.3(7) 1_564 2_675
O1 Na52 Na52 122.0(6) . 2_675
O581 Na52 Na52 85.7(7) 1_565 2_675
O54 Na52 Na51 114.6(5) 1_564 2_666
O53 Na52 Na51 50.2(5) 2_665 2_666
O54 Na52 Na51 40.1(4) 2_666 2_666
O43 Na52 Na51 144.3(5) 1_564 2_666
O1 Na52 Na51 60.4(3) . 2_666
O581 Na52 Na51 112.1(6) 1_565 2_666
Na52 Na52 Na51 71.3(4) 2_675 2_666
Na2 O41 Na51 114.1(5) . 1_554
Na31 O42 Na2 95.1(4) 2_566 .
Na31 O44 Na2 92.3(4) . 2_566
Na1 O47 Na51 114.0(4) . .
Na31 O48 Na32 84.9(5) 2_666 1_545
Na52 O54 Na52 77.2(6) 1_546 2_666
Na52 O54 Na51 115.5(7) 1_546 .
Na52 O54 Na51 106.5(6) 2_666 .
Na31 O55 Na32 78.9(6) . 2_676
Na31 O57 Na1 131.6(5) . .
Na31 O57 Na41 124.5(5) . .
Na1 O57 Na41 91.4(4) . .

loop_
_geom_bond_atom_site_label_1
_geom_bond_atom_site_label_2
_geom_bond_distance
_geom_bond_site_symmetry_2
Co1 O27 1.976(7) 2_566
Co1 O30 1.998(8) .
Co1 O29 2.063(7) .
Co1 O28 2.066(7) 2_566
Co1 O31 2.194(8) .
Co1 O31 2.232(8) 2_566
Co2 O26 2.025(8) 2_566
Co2 O25 2.046(8) 2_566
Co2 O28 2.088(8) .
Co2 O29 2.096(8) .
Co2 O35 2.113(7) .
Co2 O31 2.201(7) 2_566
O1 W1 1.721(8) .
O1 Na52 2.466(14) .
O2 W2 1.715(8) .
O3 W3 1.707(8) .
O3 Na2 2.306(9) 2_565
O4 W4 1.721(8) .
O4 Na1 2.353(9) 2_566
O5 W5 1.726(8) .
O5 Na32 2.460(13) 1_455
O5 Na31 2.469(11) 2_576
O6 W6 1.734(8) .
O7 W7 1.725(7) .
O8 W8 1.708(8) .
O9 W9 1.720(8) .
O10 W1 1.919(8) .
O10 W2 1.954(8) .
O10 Na1 2.500(9) 2_666
O11 W2 1.895(8) .
O11 W3 1.920(8) .
O12 W1 1.879(8) .
O12 W3 1.935(8) .
O13 W1 1.886(8) .
O13 W6 2.007(7) .
O14 W1 1.888(7) .
O14 W7 1.999(7) .
O14 Na1 2.509(9) 2_666
O15 W2 1.902(7) .
O15 W8 2.005(7) .
O15 Na1 2.580(8) 2_666
O16 W2 1.871(7) .
O16 W9 2.023(7) .
O17 W3 1.869(7) .
O17 W4 2.019(7) .
O17 Na51 2.817(12) 2_566
O18 W3 1.879(7) .
O18 W5 2.021(7) .
O19 W6 1.904(8) .
O19 W5 1.943(8) .
O20 W4 1.926(8) .
O20 W5 1.940(8) .
O21 W9 1.901(8) .
O21 W4 1.938(8) .
O22 W8 1.909(8) .
O22 W9 1.964(7) .
O23 W7 1.918(7) .
O23 W8 1.928(7) .
O23 Na1 2.502(9) 2_666
O24 W7 1.909(8) .
O24 W6 1.968(7) .
O25 W5 1.776(8) .
O25 Co2 2.046(8) 2_566
O26 W4 1.790(8) .
O26 Co2 2.025(8) 2_566
O26 Na41 2.976(12) 2_566
O27 W9 1.776(7) .
O27 Co1 1.976(7) 2_566
O28 W8 1.831(7) .
O28 Co1 2.065(7) 2_566
O29 W7 1.831(7) .
O30 W6 1.780(7) .
O30 Na42 2.85(3) 2_566
O31 P1 1.533(7) .
O31 Co2 2.201(7) 2_566
O31 Co1 2.232(8) 2_566
O32 P1 1.553(8) .
O32 W6 2.386(8) .
O32 W7 2.449(7) .
O32 W1 2.521(7) .
O33 P1 1.535(8) .
O33 W4 2.427(8) .
O33 W5 2.428(8) .
O34 P1 1.540(8) .
O34 W9 2.419(8) .
O34 W8 2.431(8) .
O34 W2 2.527(7) .
O35 Na41 2.745(11) 2_666
Na1 O4 2.353(9) 2_566
Na1 O47 2.380(11) .
Na1 O57 2.404(11) .
Na1 O10 2.500(9) 2_666
Na1 O23 2.502(9) 2_666
Na1 O14 2.508(9) 2_666
Na1 O15 2.580(8) 2_666
Na2 O3 2.306(9) 2_565
Na2 O41 2.347(12) .
Na2 O44 2.387(12) 2_566
Na2 O42 2.393(10) .
Na2 O46 2.476(11) 2_566
Na2 O49 2.486(12) .
Na2 Na31 3.437(9) 2_566
Na31 O42 2.265(11) 2_566
Na31 O48 2.295(14) 2_666
Na31 O55 2.35(2) .
Na31 O57 2.367(11) .
Na31 O44 2.380(12) .
Na31 O5 2.469(11) 2_576
Na31 Na2 3.437(9) 2_566
Na32 O52 2.290(19) .
Na32 O56 2.300(16) 1_565
Na32 O48 2.374(15) 1_565
Na32 O5 2.460(13) 1_655
Na32 O51 2.527(19) .
Na32 O55 2.60(2) 2_676
Na41 O35 2.745(11) 2_666
Na41 O57 2.750(15) .
Na41 O40 2.751(14) .
Na41 O26 2.976(12) 2_566
Na42 O50 2.36(3) 2_556
Na42 O30 2.85(3) 2_566
Na51 O41 2.789(14) 1_556
Na51 O17 2.817(12) 2_566
Na51 O54 2.817(18) .
Na51 O47 2.927(16) .
Na52 O54 2.204(18) 1_564
Na52 O53 2.282(19) 2_665
Na52 O54 2.410(17) 2_666
Na52 O43 2.431(15) 1_564
Na52 O581 2.47(2) 1_565
O41 Na51 2.789(14) 1_554
O42 Na31 2.265(11) 2_566
O43 Na52 2.431(15) 1_546
O44 Na2 2.387(12) 2_566
O46 Na2 2.476(11) 2_566
O48 Na31 2.295(14) 2_666
O48 Na32 2.374(15) 1_545
O50 Na42 2.36(3) 2_556
O53 Na52 2.282(19) 2_665
O54 Na52 2.204(19) 1_546
O54 Na52 2.410(17) 2_666
O55 Na32 2.60(2) 2_676
O56 Na32 2.300(16) 1_545
O581 Na52 2.47(2) 1_545
O582 O582 1.45(6) 2_565

loop_
_geom_torsion_atom_site_label_1
_geom_torsion_atom_site_label_2
_geom_torsion_atom_site_label_3
_geom_torsion_atom_site_label_4
_geom_torsion
_geom_torsion_site_symmetry_1
_geom_torsion_site_symmetry_4
O25 Co2 O28 W8 -107.7(5) 2_566 .
O29 Co2 O28 W8 77.9(5) . .
O35 Co2 O28 W8 -19.2(5) . .
O31 Co2 O28 W8 162.9(5) 2_566 .
O25 Co2 O28 Co1 83.8(3) 2_566 2_566
O29 Co2 O28 Co1 -90.6(3) . 2_566
O35 Co2 O28 Co1 172.4(3) . 2_566
O31 Co2 O28 Co1 -5.6(3) 2_566 2_566
O27 Co1 O29 W7 -111.3(6) 2_566 .
O30 Co1 O29 W7 -15.4(6) . .
O28 Co1 O29 W7 118.1(13) 2_566 .
O31 Co1 O29 W7 73.1(6) . .
O31 Co1 O29 W7 159.8(6) 2_566 .
O27 Co1 O29 Co2 83.3(3) 2_566 .
O30 Co1 O29 Co2 179.2(3) . .
O28 Co1 O29 Co2 -47.3(15) 2_566 .
O31 Co1 O29 Co2 -92.4(3) . .
O31 Co1 O29 Co2 -5.6(3) 2_566 .
O26 Co2 O29 W7 107.7(5) 2_566 .
O28 Co2 O29 W7 -78.4(5) . .
O35 Co2 O29 W7 21.8(5) . .
O31 Co2 O29 W7 -161.2(5) 2_566 .
O26 Co2 O29 Co1 -85.4(3) 2_566 .
O28 Co2 O29 Co1 88.6(3) . .
O35 Co2 O29 Co1 -171.2(3) . .
O31 Co2 O29 Co1 5.7(3) 2_566 .
O27 Co1 O30 W6 112.1(6) 2_566 .
O29 Co1 O30 W6 20.6(7) . .
O28 Co1 O30 W6 -150.1(6) 2_566 .
O31 Co1 O30 W6 -67.3(6) . .
O27 Co1 O30 Na42 -59.6(6) 2_566 2_566
O29 Co1 O30 Na42 -151.1(6) . 2_566
O28 Co1 O30 Na42 38.2(6) 2_566 2_566
O31 Co1 O30 Na42 121.0(6) . 2_566
O30 Co1 O31 P1 46.5(5) . .
O29 Co1 O31 P1 -50.9(5) . .
O28 Co1 O31 P1 138.3(5) 2_566 .
O31 Co1 O31 P1 -135.0(6) 2_566 .
O30 Co1 O31 Co2 -86.6(3) . 2_566
O29 Co1 O31 Co2 176.0(3) . 2_566
O28 Co1 O31 Co2 5.2(3) 2_566 2_566
O31 Co1 O31 Co2 91.9(3) 2_566 2_566
O30 Co1 O31 Co1 -178.5(3) . 2_566
O29 Co1 O31 Co1 84.2(3) . 2_566
O28 Co1 O31 Co1 -86.7(3) 2_566 2_566
O31 Co1 O31 Co1 -0.001(1) 2_566 2_566
O26 Co2 O35 Na41 -127.4(8) 2_566 2_666
O25 Co2 O35 Na41 138.4(8) 2_566 2_666
O28 Co2 O35 Na41 47.3(8) . 2_666
O29 Co2 O35 Na41 -36.6(8) . 2_666
Co1 O31 P1 O33 -119.5(5) . .
Co2 O31 P1 O33 1.2(6) 2_566 .
Co1 O31 P1 O33 118.3(5) 2_566 .
Co1 O31 P1 O34 120.2(5) . .
Co2 O31 P1 O34 -119.1(5) 2_566 .
Co1 O31 P1 O34 -1.9(6) 2_566 .
Co1 O31 P1 O32 0.5(6) . .
Co2 O31 P1 O32 121.1(5) 2_566 .
Co1 O31 P1 O32 -121.7(5) 2_566 .
W4 O33 P1 O31 -60.1(6) . .
W5 O33 P1 O31 59.6(6) . .
W4 O33 P1 O34 61.5(6) . .
W5 O33 P1 O34 -178.7(4) . .
W4 O33 P1 O32 178.9(4) . .
W5 O33 P1 O32 -61.3(6) . .
W9 O34 P1 O31 60.1(6) . .
W8 O34 P1 O31 -59.1(6) . .
W2 O34 P1 O31 -179.3(4) . .
W9 O34 P1 O33 -62.1(6) . .
W8 O34 P1 O33 178.7(4) . .
W2 O34 P1 O33 58.5(6) . .
W9 O34 P1 O32 -179.3(4) . .
W8 O34 P1 O32 61.6(6) . .
W2 O34 P1 O32 -58.7(6) . .
W6 O32 P1 O31 -60.0(6) . .
W7 O32 P1 O31 59.8(6) . .
W1 O32 P1 O31 179.0(4) . .
W6 O32 P1 O33 61.8(6) . .
W7 O32 P1 O33 -178.3(4) . .
W1 O32 P1 O33 -59.2(6) . .
W6 O32 P1 O34 179.0(5) . .
W7 O32 P1 O34 -61.1(6) . .
W1 O32 P1 O34 58.0(6) . .
Na52 O1 W1 O12 63.2(8) . .
Na52 O1 W1 O13 -28.4(8) . .
Na52 O1 W1 O14 -120.3(7) . .
Na52 O1 W1 O10 151.4(7) . .
Na52 O1 W1 Na1 -164.4(7) . 2_666
W3 O12 W1 O1 130.4(10) . .
W3 O12 W1 O13 -127.7(10) . .
W3 O12 W1 O14 -41.4(15) . .
W3 O12 W1 O10 29.8(10) . .
W3 O12 W1 O32 -56.1(10) . .
W3 O12 W1 Na1 28.2(11) . 2_666
W6 O13 W1 O1 -171.7(5) . .
W6 O13 W1 O12 86.0(5) . .
W6 O13 W1 O14 -69.2(5) . .
W6 O13 W1 O10 8.9(12) . .
W6 O13 W1 O32 2.2(4) . .
W6 O13 W1 Na1 -68.5(6) . 2_666
W7 O14 W1 O1 166.7(5) . .
Na1 O14 W1 O1 -78.8(4) 2_666 .
W7 O14 W1 O12 -21.5(11) . .
Na1 O14 W1 O12 93.0(8) 2_666 .
W7 O14 W1 O13 64.8(5) . .
Na1 O14 W1 O13 179.3(3) 2_666 .
W7 O14 W1 O10 -92.7(5) . .
Na1 O14 W1 O10 21.8(3) 2_666 .
W7 O14 W1 O32 -6.1(4) . .
Na1 O14 W1 O32 108.3(3) 2_666 .
W7 O14 W1 Na1 -114.5(6) . 2_666
W2 O10 W1 O1 -132.6(9) . .
Na1 O10 W1 O1 80.0(4) 2_666 .
W2 O10 W1 O12 -30.9(9) . .
Na1 O10 W1 O12 -178.3(4) 2_666 .
W2 O10 W1 O13 46.8(15) . .
Na1 O10 W1 O13 -100.6(8) 2_666 .
W2 O10 W1 O14 125.6(9) . .
Na1 O10 W1 O14 -21.8(3) 2_666 .
W2 O10 W1 O32 53.2(9) . .
Na1 O10 W1 O32 -94.2(3) 2_666 .
W2 O10 W1 Na1 147.4(11) . 2_666
P1 O32 W1 O12 43.0(5) . .
W6 O32 W1 O12 -92.6(3) . .
W7 O32 W1 O12 177.6(3) . .
P1 O32 W1 O13 134.1(6) . .
W6 O32 W1 O13 -1.5(3) . .
W7 O32 W1 O13 -91.3(3) . .
P1 O32 W1 O14 -130.6(6) . .
W6 O32 W1 O14 93.8(3) . .
W7 O32 W1 O14 4.0(3) . .
P1 O32 W1 O10 -43.3(5) . .
W6 O32 W1 O10 -178.9(3) . .
W7 O32 W1 O10 91.3(3) . .
P1 O32 W1 Na1 -88.3(5) . 2_666
W6 O32 W1 Na1 136.14(19) . 2_666
W7 O32 W1 Na1 46.33(19) . 2_666
W9 O16 W2 O2 170.5(5) . .
W9 O16 W2 O11 -86.0(5) . .
W9 O16 W2 O15 69.1(5) . .
W9 O16 W2 O10 -10.5(11) . .
W9 O16 W2 O34 -2.5(4) . .
W9 O16 W2 Na1 66.0(6) . 2_666
W3 O11 W2 O2 -136.9(10) . .
W3 O11 W2 O16 121.0(10) . .
W3 O11 W2 O15 27.8(16) . .
W3 O11 W2 O10 -36.0(10) . .
W3 O11 W2 O34 49.1(10) . .
W3 O11 W2 Na1 -34.9(12) . 2_666
W8 O15 W2 O2 -165.4(4) . .
Na1 O15 W2 O2 81.0(4) 2_666 .
W8 O15 W2 O16 -63.4(4) . .
Na1 O15 W2 O16 -177.0(3) 2_666 .
W8 O15 W2 O11 29.7(10) . .
Na1 O15 W2 O11 -83.9(8) 2_666 .
W8 O15 W2 O10 93.3(5) . .
Na1 O15 W2 O10 -20.3(3) 2_666 .
W8 O15 W2 O34 7.5(4) . .
Na1 O15 W2 O34 -106.1(3) 2_666 .
W8 O15 W2 Na1 113.6(5) . 2_666
W1 O10 W2 O2 133.8(9) . .
Na1 O10 W2 O2 -79.1(4) 2_666 .
W1 O10 W2 O16 -45.2(14) . .
Na1 O10 W2 O16 101.9(8) 2_666 .
W1 O10 W2 O11 31.7(9) . .
Na1 O10 W2 O11 178.7(4) 2_666 .
W1 O10 W2 O15 -126.0(9) . .
Na1 O10 W2 O15 21.1(3) 2_666 .
W1 O10 W2 O34 -52.9(9) . .
Na1 O10 W2 O34 94.2(3) 2_666 .
W1 O10 W2 Na1 -147.1(11) . 2_666
P1 O34 W2 O16 -133.2(6) . .
W9 O34 W2 O16 1.7(3) . .
W8 O34 W2 O16 91.6(3) . .
P1 O34 W2 O11 -40.6(5) . .
W9 O34 W2 O11 94.2(3) . .
W8 O34 W2 O11 -175.8(3) . .
P1 O34 W2 O15 130.1(6) . .
W9 O34 W2 O15 -95.0(3) . .
W8 O34 W2 O15 -5.1(3) . .
P1 O34 W2 O10 43.6(5) . .
W9 O34 W2 O10 178.4(3) . .
W8 O34 W2 O10 -91.6(3) . .
P1 O34 W2 Na1 86.9(5) . 2_666
W9 O34 W2 Na1 -138.3(2) . 2_666
W8 O34 W2 Na1 -48.33(19) . 2_666
W4 O17 W3 O3 -166.9(5) . .
Na51 O17 W3 O3 -20.4(5) 2_566 .
W4 O17 W3 O18 -64.5(5) . .
Na51 O17 W3 O18 82.0(4) 2_566 .
W4 O17 W3 O11 90.8(5) . .
Na51 O17 W3 O11 -122.7(4) 2_566 .
W4 O17 W3 O12 21.5(10) . .
Na51 O17 W3 O12 168.0(6) 2_566 .
W5 O18 W3 O3 167.4(5) . .
W5 O18 W3 O17 65.2(5) . .
W5 O18 W3 O11 -23.9(11) . .
W5 O18 W3 O12 -89.9(5) . .
W2 O11 W3 O3 136.2(10) . .
W2 O11 W3 O17 -122.2(10) . .
W2 O11 W3 O18 -32.4(16) . .
W2 O11 W3 O12 34.5(10) . .
W1 O12 W3 O3 -130.2(10) . .
W1 O12 W3 O17 41.3(15) . .
W1 O12 W3 O18 128.3(10) . .
W1 O12 W3 O11 -29.1(10) . .
Co2 O26 W4 O4 -145.4(6) 2_566 .
Na41 O26 W4 O4 34.7(4) 2_566 .
Co2 O26 W4 O20 -43.8(6) 2_566 .
Na41 O26 W4 O20 136.3(3) 2_566 .
Co2 O26 W4 O21 112.2(6) 2_566 .
Na41 O26 W4 O21 -67.7(3) 2_566 .
Co2 O26 W4 O17 30.9(12) 2_566 .
Na41 O26 W4 O17 -149.0(7) 2_566 .
Co2 O26 W4 O33 29.6(6) 2_566 .
Na41 O26 W4 O33 -150.3(3) 2_566 .
Co2 O26 W4 Na41 179.9(8) 2_566 2_566
W5 O20 W4 O4 178.4(5) . .
W5 O20 W4 O26 72.8(5) . .
W5 O20 W4 O21 -29.0(10) . .
W5 O20 W4 O17 -84.0(5) . .
W5 O20 W4 O33 -9.5(4) . .
W5 O20 W4 Na41 118.0(4) . 2_566
W9 O21 W4 O4 -127.1(8) . .
W9 O21 W4 O26 -21.1(8) . .
W9 O21 W4 O20 80.4(11) . .
W9 O21 W4 O17 135.1(8) . .
W9 O21 W4 O33 61.6(7) . .
W9 O21 W4 Na41 -72.8(7) . 2_566
W3 O17 W4 O4 168.3(5) . .
Na51 O17 W4 O4 23.2(5) 2_566 .
W3 O17 W4 O26 -8.1(11) . .
Na51 O17 W4 O26 -153.2(7) 2_566 .
W3 O17 W4 O20 68.7(5) . .
Na51 O17 W4 O20 -76.4(4) 2_566 .
W3 O17 W4 O21 -91.3(5) . .
Na51 O17 W4 O21 123.6(4) 2_566 .
W3 O17 W4 O33 -6.7(4) . .
Na51 O17 W4 O33 -151.9(5) 2_566 .
W3 O17 W4 Na41 -141.9(4) . 2_566
Na51 O17 W4 Na41 72.9(6) 2_566 2_566
P1 O33 W4 O26 47.5(5) . .
W5 O33 W4 O26 -87.7(3) . .
P1 O33 W4 O20 141.6(6) . .
W5 O33 W4 O20 6.3(3) . .
P1 O33 W4 O21 -46.5(5) . .
W5 O33 W4 O21 178.3(3) . .
P1 O33 W4 O17 -131.9(6) . .
W5 O33 W4 O17 92.8(3) . .
P1 O33 W4 Na41 16.1(7) . 2_566
W5 O33 W4 Na41 -119.2(2) . 2_566
Na32 O5 W5 O25 -45.1(7) 1_455 .
Na31 O5 W5 O25 96.2(8) 2_576 .
Na32 O5 W5 O20 49.2(6) 1_455 .
Na31 O5 W5 O20 -169.5(8) 2_576 .
Na32 O5 W5 O19 -142.0(6) 1_455 .
Na31 O5 W5 O19 -0.7(8) 2_576 .
Na32 O5 W5 O18 131.9(6) 1_455 .
Na31 O5 W5 O18 -86.8(8) 2_576 .
Co2 O25 W5 O5 143.8(6) 2_566 .
Co2 O25 W5 O20 43.1(6) 2_566 .
Co2 O25 W5 O19 -114.0(6) 2_566 .
Co2 O25 W5 O18 -29.1(12) 2_566 .
Co2 O25 W5 O33 -30.1(6) 2_566 .
W4 O20 W5 O5 -178.2(5) . .
W4 O20 W5 O25 -72.3(5) . .
W4 O20 W5 O19 30.6(11) . .
W4 O20 W5 O18 83.9(5) . .
W4 O20 W5 O33 9.5(4) . .
W6 O19 W5 O5 132.3(7) . .
W6 O19 W5 O25 25.9(8) . .
W6 O19 W5 O20 -76.6(11) . .
W6 O19 W5 O18 -129.4(8) . .
W6 O19 W5 O33 -56.3(7) . .
W3 O18 W5 O5 -167.8(5) . .
W3 O18 W5 O25 5.3(11) . .
W3 O18 W5 O20 -69.1(5) . .
W3 O18 W5 O19 92.2(5) . .
W3 O18 W5 O33 6.3(4) . .
P1 O33 W5 O25 -48.2(5) . .
W4 O33 W5 O25 87.4(3) . .
P1 O33 W5 O20 -141.9(6) . .
W4 O33 W5 O20 -6.3(3) . .
P1 O33 W5 O19 46.4(5) . .
W4 O33 W5 O19 -178.0(3) . .
P1 O33 W5 O18 132.3(6) . .
W4 O33 W5 O18 -92.1(3) . .
Co1 O30 W6 O6 -141.6(6) . .
Na42 O30 W6 O6 30.3(6) 2_566 .
Co1 O30 W6 O19 116.2(6) . .
Na42 O30 W6 O19 -71.8(6) 2_566 .
Co1 O30 W6 O24 -42.2(6) . .
Na42 O30 W6 O24 129.8(6) 2_566 .
Co1 O30 W6 O13 24.1(12) . .
Na42 O30 W6 O13 -163.9(8) 2_566 .
Co1 O30 W6 O32 31.2(6) . .
Na42 O30 W6 O32 -156.8(6) 2_566 .
W5 O19 W6 O6 -130.4(7) . .
W5 O19 W6 O30 -25.6(8) . .
W5 O19 W6 O24 75.0(12) . .
W5 O19 W6 O13 130.2(8) . .
W5 O19 W6 O32 57.0(7) . .
W7 O24 W6 O6 179.7(5) . .
W7 O24 W6 O30 76.0(5) . .
W7 O24 W6 O19 -25.7(11) . .
W7 O24 W6 O13 -81.7(5) . .
W7 O24 W6 O32 -6.9(4) . .
W1 O13 W6 O6 170.9(5) . .
W1 O13 W6 O30 5.0(11) . .
W1 O13 W6 O19 -89.0(5) . .
W1 O13 W6 O24 72.9(5) . .
W1 O13 W6 O32 -2.3(4) . .
P1 O32 W6 O30 48.1(5) . .
W7 O32 W6 O30 -86.9(3) . .
W1 O32 W6 O30 -175.6(3) . .
P1 O32 W6 O19 -47.4(5) . .
W7 O32 W6 O19 177.6(3) . .
W1 O32 W6 O19 88.9(3) . .
P1 O32 W6 O24 139.5(6) . .
W7 O32 W6 O24 4.5(3) . .
W1 O32 W6 O24 -84.1(3) . .
P1 O32 W6 O13 -134.9(6) . .
W7 O32 W6 O13 90.1(3) . .
W1 O32 W6 O13 1.4(3) . .
Co1 O29 W7 O7 138.7(5) . .
Co2 O29 W7 O7 -59.1(5) . .
Co1 O29 W7 O24 36.6(6) . .
Co2 O29 W7 O24 -161.2(5) . .
Co1 O29 W7 O23 -119.3(6) . .
Co2 O29 W7 O23 42.9(5) . .
Co1 O29 W7 O14 -44.6(11) . .
Co2 O29 W7 O14 117.7(7) . .
Co1 O29 W7 O32 -35.8(5) . .
Co2 O29 W7 O32 126.5(5) . .
Co1 O29 W7 Na1 -119.1(5) . 2_666
Co2 O29 W7 Na1 43.2(6) . 2_666
W6 O24 W7 O7 180.0(5) . .
W6 O24 W7 O29 -75.3(5) . .
W6 O24 W7 O23 20.9(11) . .
W6 O24 W7 O14 80.0(5) . .
W6 O24 W7 O32 6.8(4) . .
W6 O24 W7 Na1 82.5(5) . 2_666
W8 O23 W7 O7 127.1(8) . .
Na1 O23 W7 O7 -76.1(4) 2_666 .
W8 O23 W7 O29 22.9(8) . .
Na1 O23 W7 O29 179.7(3) 2_666 .
W8 O23 W7 O24 -73.8(11) . .
Na1 O23 W7 O24 83.0(8) 2_666 .
W8 O23 W7 O14 -133.0(8) . .
Na1 O23 W7 O14 23.8(3) 2_666 .
W8 O23 W7 O32 -60.3(8) . .
Na1 O23 W7 O32 96.6(3) 2_666 .
W8 O23 W7 Na1 -156.8(10) . 2_666
W1 O14 W7 O7 -167.8(5) . .
Na1 O14 W7 O7 77.2(4) 2_666 .
W1 O14 W7 O29 15.5(10) . .
Na1 O14 W7 O29 -99.6(7) 2_666 .
W1 O14 W7 O24 -67.7(5) . .
Na1 O14 W7 O24 177.3(3) 2_666 .
W1 O14 W7 O23 91.6(5) . .
Na1 O14 W7 O23 -23.5(3) 2_666 .
W1 O14 W7 O32 6.3(4) . .
Na1 O14 W7 O32 -108.8(3) 2_666 .
W1 O14 W7 Na1 115.1(6) . 2_666
P1 O32 W7 O29 -44.6(5) . .
W6 O32 W7 O29 90.3(3) . .
W1 O32 W7 O29 -179.9(3) . .
P1 O32 W7 O24 -139.6(6) . .
W6 O32 W7 O24 -4.7(3) . .
W1 O32 W7 O24 85.1(3) . .
P1 O32 W7 O23 46.2(5) . .
W6 O32 W7 O23 -178.9(3) . .
W1 O32 W7 O23 -89.1(3) . .
P1 O32 W7 O14 131.5(6) . .
W6 O32 W7 O14 -93.5(3) . .
W1 O32 W7 O14 -3.8(2) . .
P1 O32 W7 Na1 89.8(5) . 2_666
W6 O32 W7 Na1 -135.28(19) . 2_666
W1 O32 W7 Na1 -45.53(19) . 2_666
Co1 O28 W8 O8 -136.7(5) 2_566 .
Co2 O28 W8 O8 58.9(5) . .
Co1 O28 W8 O22 -35.1(6) 2_566 .
Co2 O28 W8 O22 160.5(5) . .
Co1 O28 W8 O23 121.3(6) 2_566 .
Co2 O28 W8 O23 -43.1(5) . .
Co1 O28 W8 O15 46.2(11) 2_566 .
Co2 O28 W8 O15 -118.3(7) . .
Co1 O28 W8 O34 37.3(5) 2_566 .
Co2 O28 W8 O34 -127.1(5) . .
Co1 O28 W8 Na1 120.7(4) 2_566 2_666
Co2 O28 W8 Na1 -43.7(6) . 2_666
W9 O22 W8 O8 179.7(4) . .
W9 O22 W8 O28 75.7(5) . .
W9 O22 W8 O23 -20.7(10) . .
W9 O22 W8 O15 -81.1(5) . .
W9 O22 W8 O34 -6.9(4) . .
W9 O22 W8 Na1 -81.3(5) . 2_666
W7 O23 W8 O8 -126.5(8) . .
Na1 O23 W8 O8 76.9(4) 2_666 .
W7 O23 W8 O28 -22.8(8) . .
Na1 O23 W8 O28 -179.4(4) 2_666 .
W7 O23 W8 O22 73.8(11) . .
Na1 O23 W8 O22 -82.7(8) 2_666 .
W7 O23 W8 O15 134.5(8) . .
Na1 O23 W8 O15 -22.0(3) 2_666 .
W7 O23 W8 O34 60.6(8) . .
Na1 O23 W8 O34 -95.9(3) 2_666 .
W7 O23 W8 Na1 156.5(10) . 2_666
W2 O15 W8 O8 166.0(5) . .
Na1 O15 W8 O8 -79.7(4) 2_666 .
W2 O15 W8 O28 -16.9(10) . .
Na1 O15 W8 O28 97.4(8) 2_666 .
W2 O15 W8 O22 65.9(4) . .
Na1 O15 W8 O22 -179.8(3) 2_666 .
W2 O15 W8 O23 -93.5(5) . .
Na1 O15 W8 O23 20.9(3) 2_666 .
W2 O15 W8 O34 -7.7(4) . .
Na1 O15 W8 O34 106.6(3) 2_666 .
W2 O15 W8 Na1 -114.3(5) . 2_666
P1 O34 W8 O28 44.5(5) . .
W9 O34 W8 O28 -89.6(3) . .
W2 O34 W8 O28 -178.8(3) . .
P1 O34 W8 O22 138.6(6) . .
W9 O34 W8 O22 4.6(3) . .
W2 O34 W8 O22 -84.7(3) . .
P1 O34 W8 O23 -46.9(5) . .
W9 O34 W8 O23 179.1(3) . .
W2 O34 W8 O23 89.8(3) . .
P1 O34 W8 O15 -131.9(6) . .
W9 O34 W8 O15 94.0(3) . .
W2 O34 W8 O15 4.8(2) . .
P1 O34 W8 Na1 -89.0(5) . 2_666
W9 O34 W8 Na1 136.95(19) . 2_666
W2 O34 W8 Na1 47.69(18) . 2_666
Co1 O27 W9 O9 140.8(7) 2_566 .
Co1 O27 W9 O21 -114.2(7) 2_566 .
Co1 O27 W9 O22 41.1(7) 2_566 .
Co1 O27 W9 O16 -22.6(13) 2_566 .
Co1 O27 W9 O34 -31.2(6) 2_566 .
W4 O21 W9 O9 126.0(8) . .
W4 O21 W9 O27 19.7(8) . .
W4 O21 W9 O22 -80.0(11) . .
W4 O21 W9 O16 -135.4(8) . .
W4 O21 W9 O34 -62.7(7) . .
W8 O22 W9 O9 179.3(5) . .
W8 O22 W9 O27 -76.4(5) . .
W8 O22 W9 O21 25.1(10) . .
W8 O22 W9 O16 81.2(5) . .
W8 O22 W9 O34 6.9(4) . .
W2 O16 W9 O9 -170.1(5) . .
W2 O16 W9 O27 -6.3(11) . .
W2 O16 W9 O21 87.7(5) . .
W2 O16 W9 O22 -71.7(5) . .
W2 O16 W9 O34 2.6(4) . .
P1 O34 W9 O9 177.4(15) . .
W8 O34 W9 O9 -48.0(18) . .
W2 O34 W9 O9 40.5(18) . .
P1 O34 W9 O27 -48.4(5) . .
W8 O34 W9 O27 86.2(3) . .
W2 O34 W9 O27 174.7(3) . .
P1 O34 W9 O21 48.6(5) . .
W8 O34 W9 O21 -176.9(3) . .
W2 O34 W9 O21 -88.3(3) . .
P1 O34 W9 O22 -139.1(6) . .
W8 O34 W9 O22 -4.5(3) . .
W2 O34 W9 O22 84.1(3) . .
P1 O34 W9 O16 135.3(6) . .
W8 O34 W9 O16 -90.1(3) . .
W2 O34 W9 O16 -1.5(2) . .
O4 Na1 Na41 O35 -129.1(4) 2_566 2_666
O47 Na1 Na41 O35 177.7(4) . 2_666
O57 Na1 Na41 O35 126.3(5) . 2_666
O10 Na1 Na41 O35 -7.4(6) 2_666 2_666
O23 Na1 Na41 O35 -2.4(3) 2_666 2_666
O14 Na1 Na41 O35 -57.9(3) 2_666 2_666
O15 Na1 Na41 O35 49.3(4) 2_666 2_666
W1 Na1 Na41 O35 -50.8(4) 2_666 2_666
W7 Na1 Na41 O35 -36.6(3) 2_666 2_666
W2 Na1 Na41 O35 39.3(4) 2_666 2_666
W8 Na1 Na41 O35 29.6(3) 2_666 2_666
O4 Na1 Na41 O57 104.5(4) 2_566 .
O47 Na1 Na41 O57 51.3(5) . .
O10 Na1 Na41 O57 -133.7(6) 2_666 .
O23 Na1 Na41 O57 -128.7(4) 2_666 .
O14 Na1 Na41 O57 175.7(4) 2_666 .
O15 Na1 Na41 O57 -77.1(4) 2_666 .
W1 Na1 Na41 O57 -177.1(4) 2_666 .
W7 Na1 Na41 O57 -163.0(4) 2_666 .
W2 Na1 Na41 O57 -87.1(4) 2_666 .
W8 Na1 Na41 O57 -96.8(4) 2_666 .
O4 Na1 Na41 O40 122.3(9) 2_566 .
O47 Na1 Na41 O40 69.1(9) . .
O57 Na1 Na41 O40 17.7(8) . .
O10 Na1 Na41 O40 -116.0(8) 2_666 .
O23 Na1 Na41 O40 -111.0(8) 2_666 .
O14 Na1 Na41 O40 -166.5(8) 2_666 .
O15 Na1 Na41 O40 -59.3(8) 2_666 .
W1 Na1 Na41 O40 -159.4(7) 2_666 .
W7 Na1 Na41 O40 -145.2(8) 2_666 .
W2 Na1 Na41 O40 -69.3(9) 2_666 .
W8 Na1 Na41 O40 -79.0(8) 2_666 .
O4 Na1 Na41 O26 -13.8(3) 2_566 2_566
O47 Na1 Na41 O26 -67.0(4) . 2_566
O57 Na1 Na41 O26 -118.4(4) . 2_566
O10 Na1 Na41 O26 107.9(5) 2_666 2_566
O23 Na1 Na41 O26 112.9(3) 2_666 2_566
O14 Na1 Na41 O26 57.4(3) 2_666 2_566
O15 Na1 Na41 O26 164.6(3) 2_666 2_566
W1 Na1 Na41 O26 64.5(3) 2_666 2_566
W7 Na1 Na41 O26 78.7(2) 2_666 2_566
W2 Na1 Na41 O26 154.6(2) 2_666 2_566
W8 Na1 Na41 O26 144.9(3) 2_666 2_566
O4 Na1 Na41 W4 2.8(2) 2_566 2_566
O47 Na1 Na41 W4 -50.4(4) . 2_566
O57 Na1 Na41 W4 -101.8(4) . 2_566
O10 Na1 Na41 W4 124.5(5) 2_666 2_566
O23 Na1 Na41 W4 129.5(3) 2_666 2_566
O14 Na1 Na41 W4 74.0(2) 2_666 2_566
O15 Na1 Na41 W4 -178.8(2) 2_666 2_566
W1 Na1 Na41 W4 81.1(2) 2_666 2_566
W7 Na1 Na41 W4 95.29(13) 2_666 2_566
W2 Na1 Na41 W4 171.2(2) 2_666 2_566
W8 Na1 Na41 W4 161.48(16) 2_666 2_566
W1 O1 Na52 O53 -157.9(8) . 2_665
W1 O1 Na52 O54 114.0(8) . 2_666
W1 O1 Na52 O43 -58.0(9) . 1_564
W1 O1 Na52 O581 35.9(10) . 1_565
W1 O1 Na52 Na52 117.4(8) . 2_675
W1 O1 Na52 Na51 155.2(8) . 2_666
O3 Na2 O41 Na51 -2.3(5) 2_565 1_554
O42 Na2 O41 Na51 169.9(5) . 1_554
O46 Na2 O41 Na51 -98.3(5) 2_566 1_554
O49 Na2 O41 Na51 87.7(5) . 1_554
Na31 Na2 O41 Na51 -170.1(4) 2_566 1_554
O3 Na2 O42 Na31 -60.6(19) 2_565 2_566
O41 Na2 O42 Na31 159.7(4) . 2_566
O44 Na2 O42 Na31 -15.4(4) 2_566 2_566
O46 Na2 O42 Na31 75.9(4) 2_566 2_566
O49 Na2 O42 Na31 -111.1(4) . 2_566
O42 Na31 O44 Na2 15.3(4) 2_566 2_566
O48 Na31 O44 Na2 -170.4(4) 2_666 2_566
O55 Na31 O44 Na2 132(3) . 2_566
O57 Na31 O44 Na2 -74.7(4) . 2_566
O5 Na31 O44 Na2 101.9(4) 2_576 2_566
Na32 Na31 O44 Na2 149.5(4) 2_676 2_566
O4 Na1 O47 Na51 41.3(4) 2_566 .
O57 Na1 O47 Na51 120.1(5) . .
O10 Na1 O47 Na51 -92.6(5) 2_666 .
O14 Na1 O47 Na51 -32.1(6) 2_666 .
O15 Na1 O47 Na51 -152.4(4) 2_666 .
W1 Na1 O47 Na51 -59.9(4) 2_666 .
W7 Na1 O47 Na51 -19.8(8) 2_666 .
W2 Na1 O47 Na51 -124.9(4) 2_666 .
W8 Na1 O47 Na51 -162.8(4) 2_666 .
Na41 Na1 O47 Na51 84.6(5) . .
O41 Na51 O47 Na1 176.2(5) 1_556 .
O17 Na51 O47 Na1 -66.4(5) 2_566 .
O54 Na51 O47 Na1 37.7(7) . .
Na52 Na51 O47 Na1 69.3(5) 2_666 .
O41 Na51 O54 Na52 5.8(8) 1_556 1_546
O17 Na51 O54 Na52 -110.3(7) 2_566 1_546
O47 Na51 O54 Na52 151.5(6) . 1_546
Na52 Na51 O54 Na52 83.4(8) 2_666 1_546
O41 Na51 O54 Na52 -77.6(7) 1_556 2_666
O17 Na51 O54 Na52 166.2(6) 2_566 2_666
O47 Na51 O54 Na52 68.1(7) . 2_666
O42 Na31 O55 Na32 135.2(5) 2_566 2_676
O48 Na31 O55 Na32 -37.9(5) 2_666 2_676
O57 Na31 O55 Na32 -134.0(5) . 2_676
O44 Na31 O55 Na32 20(3) . 2_676
O5 Na31 O55 Na32 50.6(4) 2_576 2_676
Na2 Na31 O55 Na32 141.5(6) 2_566 2_676
O42 Na31 O57 Na1 -153.5(6) 2_566 .
O48 Na31 O57 Na1 19.5(7) 2_666 .
O55 Na31 O57 Na1 107.6(7) . .
O44 Na31 O57 Na1 -67.7(7) . .
O5 Na31 O57 Na1 127.4(18) 2_576 .
Na32 Na31 O57 Na1 62.0(8) 2_676 .
Na2 Na31 O57 Na1 -109.8(6) 2_566 .
O42 Na31 O57 Na41 76.1(6) 2_566 .
O48 Na31 O57 Na41 -110.9(6) 2_666 .
O55 Na31 O57 Na41 -22.9(7) . .
O44 Na31 O57 Na41 161.9(5) . .
O5 Na31 O57 Na41 -3(2) 2_576 .
Na32 Na31 O57 Na41 -68.5(7) 2_676 .
Na2 Na31 O57 Na41 119.7(5) 2_566 .
O4 Na1 O57 Na31 162.1(7) 2_566 .
O47 Na1 O57 Na31 80.3(7) . .
O10 Na1 O57 Na31 -9.5(11) 2_666 .
O23 Na1 O57 Na31 -95.1(7) 2_666 .
O14 Na1 O57 Na31 -148.6(6) 2_666 .
O15 Na1 O57 Na31 -33.6(7) 2_666 .
W7 Na1 O57 Na31 -123.1(6) 2_666 .
W2 Na1 O57 Na31 -15.5(8) 2_666 .
W8 Na1 O57 Na31 -66.9(6) 2_666 .
Na41 Na1 O57 Na31 -141.1(8) . .
O4 Na1 O57 Na41 -56.7(3) 2_566 .
O47 Na1 O57 Na41 -138.5(4) . .
O10 Na1 O57 Na41 131.6(6) 2_666 .
O23 Na1 O57 Na41 46.1(4) 2_666 .
O14 Na1 O57 Na41 -7.5(7) 2_666 .
O15 Na1 O57 Na41 107.5(3) 2_666 .
W7 Na1 O57 Na41 18.1(4) 2_666 .
W2 Na1 O57 Na41 125.7(3) 2_666 .
W8 Na1 O57 Na41 74.2(3) 2_666 .
O35 Na41 O57 Na31 78.5(7) 2_666 .
O40 Na41 O57 Na31 -25.5(7) . .
O26 Na41 O57 Na31 -145.8(5) 2_566 .
W4 Na41 O57 Na31 -148.2(5) 2_566 .
Na1 Na41 O57 Na31 145.3(7) . .
O35 Na41 O57 Na1 -66.8(5) 2_666 .
O40 Na41 O57 Na1 -170.8(4) . .
O26 Na41 O57 Na1 68.9(4) 2_566 .
W4 Na41 O57 Na1 66.5(3) 2_566 .
